data_4106945
loop_
_publ_author_name
'Juliette Berthe'
'Juan Manuel Garcia'
'Edgar Ocando'
'Tsuyoshi Kato'
'Nathalie Saffon-Merceron'
'Abel De C\'ozar'
'Fernando P. Coss\'io'
'Antoine Baceiredo'

_publ_section_title
;
 Synthesis and Reactivity of a Phosphine-Stabilized Monogermanium Analogue
 of Alkynes
;
_journal_name_full 'Journal of the American Chemical Society'
_journal_page_first 15930
_journal_page_last 15933
_journal_paper_doi 10.1021/ja2073577
_journal_volume 133
_journal_year 2011
_chemical_formula_sum 'C42 H77 Ge N5 P2 Si'
_chemical_formula_weight 814.71
_chemical_name_systematic
; 
 ? 
;
_space_group_IT_number 14
_symmetry_cell_setting monoclinic
_symmetry_space_group_name_Hall '-P 2ybc'
_symmetry_space_group_name_H-M 'P 1 21/c 1'
_atom_sites_solution_hydrogens geom
_atom_sites_solution_primary direct
_atom_sites_solution_secondary difmap
_audit_creation_method SHELXL-97
_cell_angle_alpha 90.00
_cell_angle_beta 95.3190(10)
_cell_angle_gamma 90.00
_cell_formula_units_Z 4
_cell_length_a 12.0149(4)
_cell_length_b 13.3330(5)
_cell_length_c 28.4929(9)
_cell_measurement_reflns_used 9992
_cell_measurement_temperature 193(2)
_cell_measurement_theta_max 29.57
_cell_measurement_theta_min 2.78
_cell_volume 4544.8(3)
_computing_cell_refinement 'Bruker SAINT'
_computing_data_collection 'Bruker APEX2'
_computing_data_reduction 'Bruker SAINT'
_computing_molecular_graphics 'Bruker SHELXTL'
_computing_publication_material 'Bruker SHELXTL'
_computing_structure_refinement 'SHELXL-97 (Sheldrick, 2008)'
_computing_structure_solution 'SHELXS-97 (Sheldrick, 2008)'
_diffrn_ambient_temperature 193(2)
_diffrn_measured_fraction_theta_full 0.993
_diffrn_measured_fraction_theta_max 0.993
_diffrn_measurement_device_type 'Bruker kappa APEX-II CCD Quazar'
_diffrn_measurement_method 'phi and omega scans'
_diffrn_radiation_monochromator graphite
_diffrn_radiation_source 'fine-focus sealed tube'
_diffrn_radiation_type MoK\a
_diffrn_radiation_wavelength 0.71073
_diffrn_reflns_av_R_equivalents 0.0432
_diffrn_reflns_av_sigmaI/netI 0.0426
_diffrn_reflns_limit_h_max 16
_diffrn_reflns_limit_h_min -16
_diffrn_reflns_limit_k_max 16
_diffrn_reflns_limit_k_min -18
_diffrn_reflns_limit_l_max 35
_diffrn_reflns_limit_l_min -40
_diffrn_reflns_number 53670
_diffrn_reflns_theta_full 30.03
_diffrn_reflns_theta_max 30.03
_diffrn_reflns_theta_min 5.18
_exptl_absorpt_coefficient_mu 0.804
_exptl_absorpt_correction_T_max 0.9384
_exptl_absorpt_correction_T_min 0.8304
_exptl_absorpt_correction_type multi-scan
_exptl_absorpt_process_details 'SADABS (Bruker-AXS)'
_exptl_crystal_colour yellow
_exptl_crystal_density_diffrn 1.191
_exptl_crystal_description plate
_exptl_crystal_F_000 1760
_exptl_crystal_size_max 0.24
_exptl_crystal_size_mid 0.14
_exptl_crystal_size_min 0.08
_refine_diff_density_max 0.459
_refine_diff_density_min -0.260
_refine_diff_density_rms 0.058
_refine_ls_extinction_method none
_refine_ls_goodness_of_fit_ref 1.020
_refine_ls_hydrogen_treatment constr
_refine_ls_matrix_type full
_refine_ls_number_parameters 480
_refine_ls_number_reflns 13204
_refine_ls_number_restraints 0
_refine_ls_restrained_S_all 1.020
_refine_ls_R_factor_all 0.0550
_refine_ls_R_factor_gt 0.0370
_refine_ls_shift/su_max 0.004
_refine_ls_shift/su_mean 0.000
_refine_ls_structure_factor_coef Fsqd
_refine_ls_weighting_details 'calc w=1/[\s^2^(Fo^2^)+(0.0458P)^2^+1.3427P] where P=(Fo^2^+2Fc^2^)/3'
_refine_ls_weighting_scheme calc
_refine_ls_wR_factor_gt 0.0887
_refine_ls_wR_factor_ref 0.0954
_reflns_number_gt 10340
_reflns_number_total 13204
_reflns_threshold_expression >2sigma(I)
_cod_data_source_file ja2073577_si_003.cif
_cod_data_source_block 6a
_cod_database_code 4106945

loop_
_symmetry_equiv_pos_as_xyz
'x, y, z'
'-x, y+1/2, -z+1/2'
'-x, -y, -z'
'x, -y-1/2, z-1/2'

loop_
_atom_site_label
_atom_site_type_symbol
_atom_site_fract_x
_atom_site_fract_y
_atom_site_fract_z
_atom_site_U_iso_or_equiv
_atom_site_adp_type
_atom_site_occupancy
_atom_site_symmetry_multiplicity
_atom_site_calc_flag
_atom_site_refinement_flags
Si1 Si 0.87949(4) 0.01141(3) 0.181342(17) 0.02435(10) Uani 1 1 d .
Ge1 Ge 0.612747(13) 0.298559(12) 0.080564(6) 0.02171(5) Uani 1 1 d .
P1 P 0.79155(3) 0.16933(3) 0.143390(14) 0.01727(8) Uani 1 1 d .
P2 P 0.55312(3) 0.12503(3) 0.156413(14) 0.01834(8) Uani 1 1 d .
N1 N 0.75184(11) 0.36056(9) 0.06975(5) 0.0198(3) Uani 1 1 d .
N2 N 0.83340(11) 0.12853(10) 0.19859(5) 0.0215(3) Uani 1 1 d .
N3 N 0.83471(11) 0.05502(9) 0.12551(5) 0.0212(3) Uani 1 1 d .
N4 N 0.45875(11) 0.07991(10) 0.11276(5) 0.0230(3) Uani 1 1 d .
N5 N 0.48554(12) 0.21142(10) 0.18886(5) 0.0249(3) Uani 1 1 d .
C1 C 0.65467(12) 0.20290(11) 0.12850(5) 0.0180(3) Uani 1 1 d .
C2 C 0.85216(13) 0.34040(11) 0.09368(6) 0.0215(3) Uani 1 1 d .
C3 C 0.87882(13) 0.26372(12) 0.12503(6) 0.0221(3) Uani 1 1 d .
C4 C 1.00290(14) 0.27854(13) 0.14196(6) 0.0289(4) Uani 1 1 d .
H4 H 1.0429 0.2175 0.1551 0.035 Uiso 1 1 calc R
C5 C 1.01197(16) 0.37226(15) 0.17395(7) 0.0365(4) Uani 1 1 d .
H5A H 0.9619 0.3668 0.1996 0.044 Uiso 1 1 calc R
H5B H 1.0897 0.3824 0.1880 0.044 Uiso 1 1 calc R
C6 C 0.97480(17) 0.45817(14) 0.13972(7) 0.0370(4) Uani 1 1 d .
H6A H 1.0333 0.5104 0.1396 0.044 Uiso 1 1 calc R
H6B H 0.9046 0.4893 0.1482 0.044 Uiso 1 1 calc R
C7 C 0.95713(14) 0.40426(13) 0.09130(6) 0.0275(3) Uani 1 1 d .
H7 H 0.9585 0.4481 0.0629 0.033 Uiso 1 1 calc R
C8 C 1.04741(14) 0.32328(14) 0.09717(7) 0.0311(4) Uani 1 1 d .
H8A H 1.1238 0.3512 0.1031 0.037 Uiso 1 1 calc R
H8B H 1.0437 0.2754 0.0705 0.037 Uiso 1 1 calc R
C9 C 0.80349(18) -0.09947(14) 0.20125(7) 0.0375(4) Uani 1 1 d .
H9A H 0.7238 -0.0836 0.2009 0.056 Uiso 1 1 calc R
H9B H 0.8331 -0.1174 0.2334 0.056 Uiso 1 1 calc R
H9C H 0.8134 -0.1560 0.1800 0.056 Uiso 1 1 calc R
C10 C 1.03220(16) -0.01269(16) 0.19341(8) 0.0424(5) Uani 1 1 d .
H10A H 1.0527 -0.0717 0.1756 0.064 Uiso 1 1 calc R
H10B H 1.0502 -0.0249 0.2272 0.064 Uiso 1 1 calc R
H10C H 1.0741 0.0458 0.1838 0.064 Uiso 1 1 calc R
C11 C 0.82758(15) 0.17297(13) 0.24596(6) 0.0275(3) Uani 1 1 d .
C12 C 0.94695(17) 0.18616(17) 0.26956(7) 0.0416(5) Uani 1 1 d .
H12A H 0.9846 0.1209 0.2718 0.062 Uiso 1 1 calc R
H12B H 0.9439 0.2142 0.3012 0.062 Uiso 1 1 calc R
H12C H 0.9885 0.2319 0.2507 0.062 Uiso 1 1 calc R
C13 C 0.76764(16) 0.27347(14) 0.24218(6) 0.0310(4) Uani 1 1 d .
H13A H 0.8063 0.3184 0.2218 0.046 Uiso 1 1 calc R
H13B H 0.7675 0.3033 0.2736 0.046 Uiso 1 1 calc R
H13C H 0.6904 0.2635 0.2286 0.046 Uiso 1 1 calc R
C14 C 0.76305(19) 0.10170(16) 0.27564(7) 0.0405(5) Uani 1 1 d .
H14A H 0.6890 0.0886 0.2594 0.061 Uiso 1 1 calc R
H14B H 0.7547 0.1324 0.3064 0.061 Uiso 1 1 calc R
H14C H 0.8041 0.0384 0.2802 0.061 Uiso 1 1 calc R
C15 C 0.85909(14) 0.02105(12) 0.07798(6) 0.0263(3) Uani 1 1 d .
C16 C 0.77665(18) 0.06775(14) 0.04062(6) 0.0343(4) Uani 1 1 d .
H16A H 0.7004 0.0489 0.0465 0.052 Uiso 1 1 calc R
H16B H 0.7923 0.0436 0.0094 0.052 Uiso 1 1 calc R
H16C H 0.7840 0.1409 0.0418 0.052 Uiso 1 1 calc R
C17 C 0.97846(18) 0.04885(18) 0.06898(8) 0.0450(5) Uani 1 1 d .
H17A H 0.9874 0.1219 0.0706 0.068 Uiso 1 1 calc R
H17B H 0.9937 0.0253 0.0376 0.068 Uiso 1 1 calc R
H17C H 1.0310 0.0173 0.0929 0.068 Uiso 1 1 calc R
C18 C 0.84687(18) -0.09319(14) 0.07620(8) 0.0382(4) Uani 1 1 d .
H18A H 0.9016 -0.1236 0.0996 0.057 Uiso 1 1 calc R
H18B H 0.8600 -0.1173 0.0447 0.057 Uiso 1 1 calc R
H18C H 0.7712 -0.1118 0.0832 0.057 Uiso 1 1 calc R
C19 C 0.74544(13) 0.43754(11) 0.03382(6) 0.0226(3) Uani 1 1 d .
C20 C 0.78287(15) 0.41657(12) -0.01041(6) 0.0272(3) Uani 1 1 d .
C21 C 0.76917(17) 0.48988(15) -0.04534(7) 0.0370(4) Uani 1 1 d .
H21 H 0.7951 0.4772 -0.0753 0.044 Uiso 1 1 calc R
C22 C 0.71891(18) 0.58029(15) -0.03742(8) 0.0428(5) Uani 1 1 d .
H22 H 0.7086 0.6285 -0.0620 0.051 Uiso 1 1 calc R
C23 C 0.68377(17) 0.60050(14) 0.00613(8) 0.0402(5) Uani 1 1 d .
H23 H 0.6497 0.6633 0.0114 0.048 Uiso 1 1 calc R
C24 C 0.69698(15) 0.53064(12) 0.04287(7) 0.0296(4) Uani 1 1 d .
C25 C 0.83472(18) 0.31659(13) -0.02147(7) 0.0345(4) Uani 1 1 d .
H25 H 0.8488 0.2791 0.0089 0.041 Uiso 1 1 calc R
C26 C 0.9470(2) 0.3289(2) -0.04193(11) 0.0650(8) Uani 1 1 d .
H26A H 0.9351 0.3590 -0.0734 0.098 Uiso 1 1 calc R
H26B H 0.9824 0.2630 -0.0443 0.098 Uiso 1 1 calc R
H26C H 0.9956 0.3724 -0.0213 0.098 Uiso 1 1 calc R
C27 C 0.7527(3) 0.25465(19) -0.05380(9) 0.0665(8) Uani 1 1 d .
H27A H 0.6849 0.2421 -0.0380 0.100 Uiso 1 1 calc R
H27B H 0.7873 0.1906 -0.0609 0.100 Uiso 1 1 calc R
H27C H 0.7331 0.2916 -0.0832 0.100 Uiso 1 1 calc R
C28 C 0.66003(17) 0.55955(13) 0.09054(7) 0.0360(4) Uani 1 1 d .
H28 H 0.6760 0.5016 0.1124 0.043 Uiso 1 1 calc R
C29 C 0.7262(2) 0.65029(16) 0.11117(10) 0.0539(6) Uani 1 1 d .
H29A H 0.8064 0.6358 0.1127 0.081 Uiso 1 1 calc R
H29B H 0.7052 0.6641 0.1430 0.081 Uiso 1 1 calc R
H29C H 0.7093 0.7090 0.0911 0.081 Uiso 1 1 calc R
C30 C 0.5345(2) 0.58013(18) 0.08734(10) 0.0522(6) Uani 1 1 d .
H30A H 0.5166 0.6366 0.0659 0.078 Uiso 1 1 calc R
H30B H 0.5126 0.5967 0.1187 0.078 Uiso 1 1 calc R
H30C H 0.4938 0.5204 0.0753 0.078 Uiso 1 1 calc R
C31 C 0.43776(14) -0.02962(12) 0.11070(6) 0.0265(3) Uani 1 1 d .
H31 H 0.3861 -0.0417 0.0817 0.032 Uiso 1 1 calc R
C32 C 0.54248(17) -0.09007(14) 0.10490(8) 0.0394(5) Uani 1 1 d .
H32A H 0.5762 -0.0671 0.0768 0.059 Uiso 1 1 calc R
H32B H 0.5230 -0.1612 0.1015 0.059 Uiso 1 1 calc R
H32C H 0.5959 -0.0809 0.1327 0.059 Uiso 1 1 calc R
C33 C 0.3778(2) -0.06867(16) 0.15193(8) 0.0445(5) Uani 1 1 d .
H33A H 0.4240 -0.0560 0.1815 0.067 Uiso 1 1 calc R
H33B H 0.3650 -0.1409 0.1482 0.067 Uiso 1 1 calc R
H33C H 0.3059 -0.0342 0.1525 0.067 Uiso 1 1 calc R
C34 C 0.39439(13) 0.13890(12) 0.07630(6) 0.0239(3) Uani 1 1 d .
H34 H 0.4126 0.2110 0.0829 0.029 Uiso 1 1 calc R
C35 C 0.42789(16) 0.11644(13) 0.02701(6) 0.0313(4) Uani 1 1 d .
H35A H 0.5074 0.1314 0.0258 0.047 Uiso 1 1 calc R
H35B H 0.3835 0.1581 0.0039 0.047 Uiso 1 1 calc R
H35C H 0.4142 0.0455 0.0196 0.047 Uiso 1 1 calc R
C36 C 0.26787(15) 0.12780(15) 0.07730(7) 0.0353(4) Uani 1 1 d .
H36A H 0.2457 0.0590 0.0688 0.053 Uiso 1 1 calc R
H36B H 0.2295 0.1746 0.0547 0.053 Uiso 1 1 calc R
H36C H 0.2473 0.1427 0.1091 0.053 Uiso 1 1 calc R
C37 C 0.45241(15) 0.31335(13) 0.17280(6) 0.0284(4) Uani 1 1 d .
H37 H 0.4682 0.3161 0.1390 0.034 Uiso 1 1 calc R
C38 C 0.32822(17) 0.33742(17) 0.17266(8) 0.0435(5) Uani 1 1 d .
H38A H 0.2842 0.2839 0.1563 0.065 Uiso 1 1 calc R
H38B H 0.3122 0.4013 0.1564 0.065 Uiso 1 1 calc R
H38C H 0.3086 0.3425 0.2052 0.065 Uiso 1 1 calc R
C39 C 0.52109(19) 0.39817(15) 0.19686(8) 0.0449(5) Uani 1 1 d .
H39A H 0.5100 0.3992 0.2305 0.067 Uiso 1 1 calc R
H39B H 0.4970 0.4623 0.1825 0.067 Uiso 1 1 calc R
H39C H 0.6004 0.3875 0.1930 0.067 Uiso 1 1 calc R
C40 C 0.44321(16) 0.16684(15) 0.23165(6) 0.0319(4) Uani 1 1 d .
H40 H 0.4857 0.1028 0.2374 0.038 Uiso 1 1 calc R
C41 C 0.31923(18) 0.13680(19) 0.22766(8) 0.0483(5) Uani 1 1 d .
H41A H 0.2735 0.1956 0.2334 0.073 Uiso 1 1 calc R
H41B H 0.3075 0.0850 0.2511 0.073 Uiso 1 1 calc R
H41C H 0.2976 0.1106 0.1960 0.073 Uiso 1 1 calc R
C42 C 0.46953(19) 0.22932(18) 0.27633(7) 0.0444(5) Uani 1 1 d .
H42A H 0.5490 0.2470 0.2795 0.067 Uiso 1 1 calc R
H42B H 0.4520 0.1903 0.3038 0.067 Uiso 1 1 calc R
H42C H 0.4244 0.2907 0.2742 0.067 Uiso 1 1 calc R

loop_
_atom_site_aniso_label
_atom_site_aniso_U_11
_atom_site_aniso_U_22
_atom_site_aniso_U_33
_atom_site_aniso_U_23
_atom_site_aniso_U_13
_atom_site_aniso_U_12
Si1 0.0219(2) 0.0215(2) 0.0292(2) 0.00623(17) -0.00038(18) 0.00185(16)
Ge1 0.01746(8) 0.02184(8) 0.02556(10) 0.00612(6) 0.00047(6) -0.00055(6)
P1 0.01618(17) 0.01659(17) 0.01881(19) 0.00129(13) 0.00038(14) -0.00141(13)
P2 0.01721(17) 0.01877(17) 0.01905(19) 0.00063(14) 0.00170(14) -0.00134(13)
N1 0.0194(6) 0.0172(6) 0.0227(7) 0.0037(5) 0.0019(5) -0.0006(5)
N2 0.0222(6) 0.0217(6) 0.0199(6) 0.0036(5) -0.0011(5) -0.0001(5)
N3 0.0212(6) 0.0189(6) 0.0238(7) 0.0015(5) 0.0037(5) 0.0020(5)
N4 0.0230(7) 0.0186(6) 0.0264(7) 0.0003(5) -0.0035(5) -0.0031(5)
N5 0.0271(7) 0.0258(7) 0.0230(7) -0.0017(5) 0.0091(6) 0.0013(5)
C1 0.0171(6) 0.0176(6) 0.0192(7) -0.0006(5) 0.0012(5) -0.0008(5)
C2 0.0193(7) 0.0198(7) 0.0254(8) 0.0001(6) 0.0019(6) -0.0038(5)
C3 0.0171(7) 0.0241(7) 0.0246(8) 0.0025(6) -0.0008(6) -0.0033(6)
C4 0.0209(8) 0.0324(9) 0.0324(9) 0.0070(7) -0.0025(7) -0.0046(6)
C5 0.0318(10) 0.0432(11) 0.0330(10) 0.0004(8) -0.0041(8) -0.0139(8)
C6 0.0359(10) 0.0306(9) 0.0433(11) -0.0032(8) -0.0028(8) -0.0121(8)
C7 0.0244(8) 0.0267(8) 0.0309(9) 0.0062(7) -0.0003(7) -0.0092(6)
C8 0.0189(7) 0.0386(9) 0.0362(10) 0.0055(8) 0.0044(7) -0.0056(7)
C9 0.0465(11) 0.0277(9) 0.0377(11) 0.0110(8) 0.0000(9) -0.0057(8)
C10 0.0285(9) 0.0419(11) 0.0554(13) 0.0086(9) -0.0032(9) 0.0092(8)
C11 0.0288(8) 0.0323(9) 0.0205(8) 0.0011(6) -0.0022(7) -0.0016(7)
C12 0.0362(10) 0.0522(12) 0.0334(11) -0.0037(9) -0.0126(8) 0.0003(9)
C13 0.0344(9) 0.0323(9) 0.0261(9) -0.0060(7) 0.0020(7) 0.0000(7)
C14 0.0545(13) 0.0431(11) 0.0244(9) 0.0075(8) 0.0066(9) -0.0040(9)
C15 0.0277(8) 0.0242(8) 0.0280(9) -0.0042(6) 0.0072(7) -0.0012(6)
C16 0.0495(12) 0.0300(9) 0.0231(9) -0.0050(7) 0.0015(8) 0.0001(8)
C17 0.0367(11) 0.0576(13) 0.0437(12) -0.0172(10) 0.0191(9) -0.0112(9)
C18 0.0430(11) 0.0254(9) 0.0468(12) -0.0079(8) 0.0076(9) 0.0063(8)
C19 0.0209(7) 0.0187(7) 0.0281(8) 0.0053(6) 0.0012(6) -0.0016(5)
C20 0.0293(8) 0.0250(8) 0.0275(9) 0.0060(6) 0.0039(7) 0.0007(6)
C21 0.0424(11) 0.0376(10) 0.0324(10) 0.0136(8) 0.0108(8) 0.0026(8)
C22 0.0452(12) 0.0342(10) 0.0503(13) 0.0243(9) 0.0111(10) 0.0083(8)
C23 0.0419(11) 0.0262(9) 0.0543(13) 0.0150(8) 0.0141(10) 0.0090(8)
C24 0.0294(9) 0.0211(8) 0.0392(10) 0.0062(7) 0.0088(7) 0.0021(6)
C25 0.0499(12) 0.0271(9) 0.0278(9) 0.0038(7) 0.0115(8) 0.0051(8)
C26 0.0775(19) 0.0504(14) 0.0745(18) 0.0153(13) 0.0462(15) 0.0249(13)
C27 0.104(2) 0.0411(13) 0.0505(15) -0.0075(11) -0.0166(14) 0.0026(13)
C28 0.0431(11) 0.0226(8) 0.0444(11) -0.0007(7) 0.0152(9) 0.0032(7)
C29 0.0591(15) 0.0323(11) 0.0719(17) -0.0125(11) 0.0149(13) -0.0015(10)
C30 0.0439(12) 0.0452(12) 0.0711(16) -0.0065(11) 0.0246(12) 0.0056(10)
C31 0.0269(8) 0.0215(7) 0.0306(9) -0.0010(6) 0.0004(7) -0.0053(6)
C32 0.0368(10) 0.0269(9) 0.0536(13) -0.0088(8) -0.0005(9) 0.0024(7)
C33 0.0540(13) 0.0333(10) 0.0478(13) 0.0042(9) 0.0141(10) -0.0145(9)
C34 0.0222(7) 0.0214(7) 0.0273(8) -0.0022(6) -0.0028(6) 0.0000(6)
C35 0.0362(10) 0.0304(9) 0.0263(9) -0.0009(7) -0.0029(7) -0.0007(7)
C36 0.0226(8) 0.0391(10) 0.0430(11) -0.0057(8) -0.0029(8) 0.0028(7)
C37 0.0304(9) 0.0288(8) 0.0267(9) -0.0030(7) 0.0069(7) 0.0082(7)
C38 0.0363(11) 0.0503(12) 0.0432(12) -0.0064(9) 0.0007(9) 0.0147(9)
C39 0.0485(12) 0.0283(9) 0.0560(13) -0.0040(9) -0.0059(10) 0.0033(8)
C40 0.0323(9) 0.0385(10) 0.0267(9) -0.0010(7) 0.0111(7) -0.0026(7)
C41 0.0388(11) 0.0617(14) 0.0471(13) -0.0065(11) 0.0178(10) -0.0137(10)
C42 0.0477(12) 0.0617(14) 0.0257(10) -0.0064(9) 0.0132(9) -0.0040(10)

loop_
_atom_type_symbol
_atom_type_description
_atom_type_scat_dispersion_real
_atom_type_scat_dispersion_imag
_atom_type_scat_source
C C 0.0033 0.0016 'International Tables Vol C Tables 4.2.6.8 and 6.1.1.4'
H H 0.0000 0.0000 'International Tables Vol C Tables 4.2.6.8 and 6.1.1.4'
N N 0.0061 0.0033 'International Tables Vol C Tables 4.2.6.8 and 6.1.1.4'
Si Si 0.0817 0.0704 'International Tables Vol C Tables 4.2.6.8 and 6.1.1.4'
P P 0.1023 0.0942 'International Tables Vol C Tables 4.2.6.8 and 6.1.1.4'
Ge Ge 0.1547 1.8001 'International Tables Vol C Tables 4.2.6.8 and 6.1.1.4'

loop_
_geom_angle_atom_site_label_1
_geom_angle_atom_site_label_2
_geom_angle_atom_site_label_3
_geom_angle
N3 Si1 N2 83.01(6)
N3 Si1 C9 115.39(8)
N2 Si1 C9 116.73(9)
N3 Si1 C10 116.37(9)
N2 Si1 C10 115.84(9)
C9 Si1 C10 108.09(10)
N3 Si1 P1 41.61(4)
N2 Si1 P1 41.41(4)
C9 Si1 P1 126.26(7)
C10 Si1 P1 125.64(7)
C1 Ge1 N1 103.18(6)
N2 P1 N3 85.30(7)
N2 P1 C1 120.46(7)
N3 P1 C1 118.03(7)
N2 P1 C3 111.96(7)
N3 P1 C3 110.30(7)
C1 P1 C3 108.97(7)
N2 P1 Si1 42.82(5)
N3 P1 Si1 42.48(5)
C1 P1 Si1 131.96(5)
C3 P1 Si1 118.98(6)
N4 P2 N5 108.10(7)
N4 P2 C1 107.79(7)
N5 P2 C1 102.64(7)
C2 N1 C19 118.89(13)
C2 N1 Ge1 125.60(10)
C19 N1 Ge1 115.48(10)
C11 N2 P1 132.97(11)
C11 N2 Si1 131.17(11)
P1 N2 Si1 95.78(7)
C15 N3 P1 129.65(11)
C15 N3 Si1 131.72(11)
P1 N3 Si1 95.91(7)
C34 N4 C31 115.10(12)
C34 N4 P2 126.63(10)
C31 N4 P2 118.27(11)
C37 N5 C40 121.25(14)
C37 N5 P2 125.08(11)
C40 N5 P2 112.69(11)
P1 C1 P2 113.85(8)
P1 C1 Ge1 122.36(8)
P2 C1 Ge1 123.17(8)
N1 C2 C3 128.06(14)
N1 C2 C7 124.48(14)
C3 C2 C7 107.42(13)
C2 C3 C4 105.61(13)
C2 C3 P1 128.25(12)
C4 C3 P1 126.13(12)
C3 C4 C5 107.62(15)
C3 C4 C8 100.94(13)
C5 C4 C8 99.43(14)
C6 C5 C4 103.12(14)
C5 C6 C7 103.04(15)
C2 C7 C8 100.47(13)
C2 C7 C6 105.30(14)
C8 C7 C6 101.11(15)
C7 C8 C4 93.82(14)
N2 C11 C13 110.49(14)
N2 C11 C14 108.92(14)
C13 C11 C14 108.99(16)
N2 C11 C12 108.88(15)
C13 C11 C12 110.29(15)
C14 C11 C12 109.23(16)
N3 C15 C16 110.10(14)
N3 C15 C17 110.34(14)
C16 C15 C17 110.17(16)
N3 C15 C18 107.93(14)
C16 C15 C18 109.29(15)
C17 C15 C18 108.96(16)
C20 C19 C24 120.86(15)
C20 C19 N1 119.56(14)
C24 C19 N1 119.52(15)
C21 C20 C19 118.33(16)
C21 C20 C25 119.44(16)
C19 C20 C25 122.21(15)
C22 C21 C20 121.44(18)
C23 C22 C21 119.75(17)
C22 C23 C24 121.47(17)
C23 C24 C19 118.11(17)
C23 C24 C28 118.57(16)
C19 C24 C28 123.31(16)
C20 C25 C26 112.29(17)
C20 C25 C27 110.23(18)
C26 C25 C27 111.8(2)
C24 C28 C30 111.19(18)
C24 C28 C29 111.03(17)
C30 C28 C29 110.79(17)
N4 C31 C32 112.85(14)
N4 C31 C33 113.36(15)
C32 C31 C33 111.00(16)
N4 C34 C35 112.36(13)
N4 C34 C36 113.24(14)
C35 C34 C36 110.21(14)
N5 C37 C39 115.09(15)
N5 C37 C38 115.45(16)
C39 C37 C38 109.48(16)
N5 C40 C42 113.86(16)
N5 C40 C41 116.50(16)
C42 C40 C41 109.13(16)

loop_
_geom_bond_atom_site_label_1
_geom_bond_atom_site_label_2
_geom_bond_distance
Si1 N3 1.7320(14)
Si1 N2 1.7426(14)
Si1 C9 1.8539(19)
Si1 C10 1.863(2)
Si1 P1 2.5509(6)
Ge1 C1 1.9023(15)
Ge1 N1 1.9149(13)
P1 N2 1.6957(13)
P1 N3 1.7030(13)
P1 C1 1.7192(15)
P1 C3 1.7489(16)
P2 N4 1.7127(14)
P2 N5 1.7262(14)
P2 C1 1.8382(15)
N1 C2 1.356(2)
N1 C19 1.4467(19)
N2 C11 1.482(2)
N3 C15 1.483(2)
N4 C34 1.465(2)
N4 C31 1.482(2)
N5 C37 1.477(2)
N5 C40 1.488(2)
C2 C3 1.376(2)
C2 C7 1.528(2)
C3 C4 1.537(2)
C4 C5 1.545(3)
C4 C8 1.548(3)
C5 C6 1.543(3)
C6 C7 1.553(3)
C7 C8 1.529(3)
C11 C13 1.520(2)
C11 C14 1.530(3)
C11 C12 1.537(3)
C15 C16 1.519(3)
C15 C17 1.526(3)
C15 C18 1.531(2)
C19 C20 1.405(2)
C19 C24 1.405(2)
C20 C21 1.394(2)
C20 C25 1.517(2)
C21 C22 1.376(3)
C22 C23 1.374(3)
C23 C24 1.399(2)
C24 C28 1.517(3)
C25 C26 1.527(3)
C25 C27 1.528(3)
C28 C30 1.527(3)
C28 C29 1.535(3)
C31 C32 1.516(3)
C31 C33 1.525(3)
C34 C35 1.526(2)
C34 C36 1.530(2)
C37 C39 1.525(3)
C37 C38 1.526(3)
C40 C42 1.530(3)
C40 C41 1.537(3)
